data_7245750
loop_
_publ_author_name
'Saito, Noriko'
'Matsushita, Yoshitaka'
'Ohsawa, Takeo'
'Segawa, Hiroyo'
'Ohashi, Naoki'

_publ_section_title
;
 Crystal structure of formamidinium--lead--chloride--dimethyl sulfoxide
 and phase relationship of related crystalline systems
;
_journal_name_full CrystEngComm
_journal_paper_doi 10.1039/D2CE00889K
_journal_year 2022
_chemical_formula_sum 'C3 H11 Cl3 N2 O Pb S'
_chemical_formula_weight 436.74
_space_group_crystal_system monoclinic
_space_group_IT_number 14
_space_group_name_Hall '-P 2ybc'
_space_group_name_H-M_alt 'P 1 21/c 1'
_atom_sites_solution_hydrogens geom
_audit_creation_method SHELXL-2018/1
_audit_update_record
;
2022-05-27 deposited with the CCDC.	2022-10-04 downloaded from the CCDC.
;
_cell_angle_alpha 90
_cell_angle_beta 113.7730(10)
_cell_angle_gamma 90
_cell_formula_units_Z 4
_cell_length_a 9.7289(2)
_cell_length_b 13.9219(2)
_cell_length_c 8.9307(2)
_cell_measurement_reflns_used 9875
_cell_measurement_temperature 113(2)
_cell_measurement_theta_max 46.19
_cell_measurement_theta_min 2.49
_cell_volume 1106.98(4)
_computing_cell_refinement 'CrystalClear (Rigaku, 1997--2002)'
_computing_data_collection 'CrystalClear (Rigaku, 1997--2002)'
_computing_data_reduction 'CrystalClear (Rigaku, 1997--2002)'
_computing_structure_refinement 'SHELXL-2018/1 (Sheldrick, 2018)'
_computing_structure_solution 'SHELXT (Sheldrick, 2014)'
_diffrn_ambient_temperature 113(2)
_diffrn_measured_fraction_theta_full 0.997
_diffrn_measured_fraction_theta_max 0.997
_diffrn_measurement_device
;
Rigaku AFC11 Saturn724+ (4x4 bin mode)
;
_diffrn_measurement_method dtprofit.ref
_diffrn_radiation_detector CCD
_diffrn_radiation_monochromator Confocal
_diffrn_radiation_source 'Rotating Anode'
_diffrn_radiation_type MoK\a
_diffrn_radiation_wavelength 0.71073
_diffrn_reflns_av_R_equivalents 0.0229
_diffrn_reflns_av_unetI/netI 0.0140
_diffrn_reflns_Laue_measured_fraction_full 0.997
_diffrn_reflns_Laue_measured_fraction_max 0.997
_diffrn_reflns_limit_h_max 12
_diffrn_reflns_limit_h_min -12
_diffrn_reflns_limit_k_max 17
_diffrn_reflns_limit_k_min -17
_diffrn_reflns_limit_l_max 11
_diffrn_reflns_limit_l_min -11
_diffrn_reflns_number 14383
_diffrn_reflns_point_group_measured_fraction_full 0.997
_diffrn_reflns_point_group_measured_fraction_max 0.997
_diffrn_reflns_theta_full 25.242
_diffrn_reflns_theta_max 26.367
_diffrn_reflns_theta_min 2.890
_exptl_absorpt_coefficient_mu 16.108
_exptl_absorpt_correction_T_max 0.8631
_exptl_absorpt_correction_T_min 0.6472
_exptl_absorpt_correction_type multi-scan
_exptl_absorpt_process_details
;
CrystalClear (Rigaku, 1997--2002)
;
_exptl_crystal_colour 'Clear white'
_exptl_crystal_density_diffrn 2.621
_exptl_crystal_description Chunk
_exptl_crystal_F_000 800
_exptl_crystal_recrystallization_method 'Re-crystallisation from solvent: DMSO'
_exptl_crystal_size_max 0.093
_exptl_crystal_size_mid 0.037
_exptl_crystal_size_min 0.029
_refine_diff_density_max 1.286
_refine_diff_density_min -0.477
_refine_diff_density_rms 0.089
_refine_ls_extinction_method none
_refine_ls_goodness_of_fit_ref 1.106
_refine_ls_hydrogen_treatment constr
_refine_ls_matrix_type full
_refine_ls_number_parameters 102
_refine_ls_number_reflns 2259
_refine_ls_number_restraints 0
_refine_ls_restrained_S_all 1.106
_refine_ls_R_factor_all 0.0118
_refine_ls_R_factor_gt 0.0111
_refine_ls_shift/su_max 0.000
_refine_ls_shift/su_mean 0.000
_refine_ls_structure_factor_coef Fsqd
_refine_ls_weighting_details 'w=1/[\s^2^(Fo^2^)+(0.0111P)^2^+0.7379P] where P=(Fo^2^+2Fc^2^)/3'
_refine_ls_weighting_scheme calc
_refine_ls_wR_factor_gt 0.0264
_refine_ls_wR_factor_ref 0.0267
_reflns_Friedel_coverage 0.000
_reflns_number_gt 2180
_reflns_number_total 2259
_reflns_threshold_expression 'I > 2\s(I)'
_cod_data_source_file d2ce00889k3.cif
_cod_data_source_block shelx
_cod_original_sg_symbol_H-M 'P 21/c'
_cod_database_code 7245750
_shelx_shelxl_version_number 2018/1
_shelx_space_group_comment
;
The symmetry employed for this shelxl refinement is uniquely defined
by the following loop, which should always be used as a source of
symmetry information in preference to the above space-group names.
They are only intended as comments.
;
_shelx_estimated_absorpt_t_min 0.316
_shelx_estimated_absorpt_t_max 0.652

loop_
_space_group_symop_operation_xyz
'x, y, z'
'-x, y+1/2, -z+1/2'
'-x, -y, -z'
'x, -y-1/2, z-1/2'

loop_
_atom_site_label
_atom_site_type_symbol
_atom_site_fract_x
_atom_site_fract_y
_atom_site_fract_z
_atom_site_U_iso_or_equiv
_atom_site_adp_type
_atom_site_occupancy
_atom_site_site_symmetry_order
_atom_site_calc_flag
_atom_site_refinement_flags_posn
_atom_site_refinement_flags_adp
_atom_site_refinement_flags_occupancy
_atom_site_disorder_assembly
_atom_site_disorder_group
Pb Pb 0.15539(2) 0.38723(2) 0.11327(2) 0.00948(4) Uani 1 1 d . . . . .
Cl1 Cl 0.45511(6) 0.36173(4) 0.24509(6) 0.01422(10) Uani 1 1 d . . . . .
Cl2 Cl 0.15240(6) 0.27080(4) 0.38364(6) 0.01555(11) Uani 1 1 d . . . . .
Cl3 Cl 0.14982(6) 0.53365(4) -0.10930(6) 0.01553(11) Uani 1 1 d . . . . .
S S 0.15094(6) 0.61354(3) 0.27783(7) 0.01135(11) Uani 1 1 d . . . . .
O O 0.25534(17) 0.52651(11) 0.30180(19) 0.0154(3) Uani 1 1 d . . . . .
N1 N 0.4999(2) 0.39751(14) 0.9096(2) 0.0171(4) Uani 1 1 d . . . . .
H1AN H 0.582943 0.430025 0.928868 0.021 Uiso 1 1 calc R U . . .
H1BN H 0.481237 0.375198 0.991640 0.021 Uiso 1 1 calc R U . . .
N2 N 0.4219(2) 0.41214(16) 0.6309(2) 0.0216(4) Uani 1 1 d . . . . .
H2AN H 0.502423 0.445122 0.641274 0.026 Uiso 1 1 calc R U . . .
H2BN H 0.352928 0.399323 0.532978 0.026 Uiso 1 1 calc R U . . .
C1 C 0.4050(3) 0.38246(14) 0.7599(3) 0.0141(5) Uani 1 1 d . . . . .
H1 H 0.316684 0.347082 0.743890 0.017 Uiso 1 1 calc R U . . .
C2 C 0.2714(3) 0.71553(17) 0.3279(3) 0.0199(5) Uani 1 1 d . . . . .
H2A H 0.213991 0.772986 0.329920 0.030 Uiso 1 1 calc R U . . .
H2B H 0.313283 0.723550 0.245567 0.030 Uiso 1 1 calc R U . . .
H2C H 0.353279 0.706213 0.435730 0.030 Uiso 1 1 calc R U . . .
C3 C 0.1058(3) 0.61176(18) 0.4521(3) 0.0238(6) Uani 1 1 d . . . . .
H3A H 0.055835 0.671975 0.457453 0.036 Uiso 1 1 calc R U . . .
H3B H 0.198144 0.604705 0.551338 0.036 Uiso 1 1 calc R U . . .
H3C H 0.038635 0.557628 0.443380 0.036 Uiso 1 1 calc R U . . .

loop_
_atom_site_aniso_label
_atom_site_aniso_U_11
_atom_site_aniso_U_22
_atom_site_aniso_U_33
_atom_site_aniso_U_23
_atom_site_aniso_U_13
_atom_site_aniso_U_12
Pb 0.00974(5) 0.00840(5) 0.00964(5) 0.00030(3) 0.00324(4) -0.00010(3)
Cl1 0.0114(2) 0.0155(2) 0.0150(3) 0.00046(19) 0.0046(2) 0.00141(18)
Cl2 0.0163(3) 0.0157(2) 0.0142(2) 0.00304(19) 0.0056(2) -0.00262(19)
Cl3 0.0139(2) 0.0159(3) 0.0167(3) 0.0044(2) 0.0061(2) -0.0012(2)
S 0.0113(3) 0.0098(3) 0.0121(3) -0.00117(18) 0.0039(2) 0.00022(18)
O 0.0147(8) 0.0115(8) 0.0162(8) -0.0029(6) 0.0023(6) 0.0032(6)
N1 0.0179(10) 0.0182(10) 0.0153(10) 0.0009(7) 0.0069(8) -0.0004(7)
N2 0.0208(10) 0.0243(11) 0.0144(10) -0.0011(8) 0.0017(8) -0.0041(9)
C1 0.0120(11) 0.0093(11) 0.0206(12) -0.0006(8) 0.0062(9) 0.0004(7)
C2 0.0172(11) 0.0116(11) 0.0270(13) -0.0010(9) 0.0048(10) -0.0025(9)
C3 0.0277(14) 0.0285(15) 0.0202(13) -0.0004(9) 0.0147(11) 0.0021(10)

loop_
_atom_type_symbol
_atom_type_description
_atom_type_scat_dispersion_real
_atom_type_scat_dispersion_imag
_atom_type_scat_source
C C 0.0033 0.0016 'International Tables Vol C Tables 4.2.6.8 and 6.1.1.4'
Cl Cl 0.1484 0.1585 'International Tables Vol C Tables 4.2.6.8 and 6.1.1.4'
N N 0.0061 0.0033 'International Tables Vol C Tables 4.2.6.8 and 6.1.1.4'
O O 0.0106 0.0060 'International Tables Vol C Tables 4.2.6.8 and 6.1.1.4'
Pb Pb -3.3944 10.1111 'International Tables Vol C Tables 4.2.6.8 and 6.1.1.4'
S S 0.1246 0.1234 'International Tables Vol C Tables 4.2.6.8 and 6.1.1.4'
H H 0.0000 0.0000 'International Tables Vol C Tables 4.2.6.8 and 6.1.1.4'

loop_
_geom_angle_atom_site_label_1
_geom_angle_atom_site_label_2
_geom_angle_atom_site_label_3
_geom_angle
_geom_angle_site_symmetry_1
_geom_angle_site_symmetry_3
_geom_angle_publ_flag
O Pb Cl1 75.43(4) . . ?
O Pb Cl3 78.82(4) . . ?
Cl1 Pb Cl3 96.472(15) . . ?
O Pb Cl2 90.26(4) . . ?
Cl1 Pb Cl2 86.286(15) . . ?
Cl3 Pb Cl2 167.614(17) . . ?
O Pb Cl2 157.73(4) . 4_565 ?
Cl1 Pb Cl2 84.981(15) . 4_565 ?
Cl3 Pb Cl2 93.205(17) . 4_565 ?
Cl2 Pb Cl2 99.072(4) . 4_565 ?
O Pb Cl3 81.09(4) . 3_565 ?
Cl1 Pb Cl3 154.147(15) . 3_565 ?
Cl3 Pb Cl3 89.381(14) . 3_565 ?
Cl2 Pb Cl3 83.104(14) . 3_565 ?
Cl2 Pb Cl3 119.923(14) 4_565 3_565 ?
Pb Cl2 Pb 166.53(2) . 4_566 ?
Pb Cl3 Pb 90.619(14) . 3_565 ?
O S C2 105.20(11) . . ?
O S C3 104.42(11) . . ?
C2 S C3 99.27(12) . . ?
O S Pb 39.40(6) . . ?
C2 S Pb 135.11(8) . . ?
C3 S Pb 113.94(8) . . ?
O S Pb 112.22(6) . 3_565 ?
C2 S Pb 117.04(8) . 3_565 ?
C3 S Pb 116.98(10) . 3_565 ?
Pb S Pb 74.420(11) . 3_565 ?
S O Pb 117.53(8) . . ?
S O Pb 48.80(5) . 3_565 ?
Pb O Pb 70.59(3) . 3_565 ?
C1 N1 Pb 94.35(14) . 1_556 ?
C1 N1 Pb 106.88(14) . 3_666 ?
Pb N1 Pb 137.19(5) 1_556 3_666 ?
C1 N1 H1AN 120.0 . . ?
Pb N1 H1AN 136.5 1_556 . ?
Pb N1 H1AN 15.9 3_666 . ?
C1 N1 H1BN 120.0 . . ?
Pb N1 H1BN 36.8 1_556 . ?
Pb N1 H1BN 132.2 3_666 . ?
H1AN N1 H1BN 120.0 . . ?
C1 N2 Pb 133.75(15) . . ?
C1 N2 H2AN 120.0 . . ?
Pb N2 H2AN 106.2 . . ?
C1 N2 H2BN 120.0 . . ?
Pb N2 H2BN 13.8 . . ?
H2AN N2 H2BN 120.0 . . ?
N1 C1 N2 124.8(2) . . ?
N1 C1 Pb 121.66(14) . 4_566 ?
N2 C1 Pb 105.18(15) . 4_566 ?
N1 C1 Pb 69.63(13) . 1_556 ?
N2 C1 Pb 151.52(15) . 1_556 ?
Pb C1 Pb 80.69(4) 4_566 1_556 ?
N1 C1 H1 117.6 . . ?
N2 C1 H1 117.6 . . ?
Pb C1 H1 31.9 4_566 . ?
Pb C1 H1 55.0 1_556 . ?
S C2 Pb 43.03(6) . 3_565 ?
S C2 H2A 109.5 . . ?
Pb C2 H2A 86.9 3_565 . ?
S C2 H2B 109.5 . . ?
Pb C2 H2B 84.2 3_565 . ?
H2A C2 H2B 109.5 . . ?
S C2 H2C 109.5 . . ?
Pb C2 H2C 152.4 3_565 . ?
H2A C2 H2C 109.5 . . ?
H2B C2 H2C 109.5 . . ?
S C3 Pb 101.54(10) . 2 ?
S C3 Pb 44.93(6) . . ?
Pb C3 Pb 135.25(7) 2 . ?
S C3 Pb 43.08(7) . 3_565 ?
Pb C3 Pb 79.86(4) 2 3_565 ?
Pb C3 Pb 55.44(3) . 3_565 ?
S C3 H3A 109.5 . . ?
Pb C3 H3A 9.4 2 . ?
Pb C3 H3A 144.6 . . ?
Pb C3 H3A 89.2 3_565 . ?
S C3 H3B 109.5 . . ?
Pb C3 H3B 117.8 2 . ?
Pb C3 H3B 103.3 . . ?
Pb C3 H3B 152.1 3_565 . ?
H3A C3 H3B 109.5 . . ?
S C3 H3C 109.5 . . ?
Pb C3 H3C 108.7 2 . ?
Pb C3 H3C 70.3 . . ?
Pb C3 H3C 82.0 3_565 . ?
H3A C3 H3C 109.5 . . ?
H3B C3 H3C 109.5 . . ?

loop_
_geom_bond_atom_site_label_1
_geom_bond_atom_site_label_2
_geom_bond_distance
_geom_bond_site_symmetry_2
_geom_bond_publ_flag
Pb O 2.4940(15) . ?
Pb Cl1 2.6920(5) . ?
Pb Cl3 2.8324(5) . ?
Pb Cl2 2.9181(5) . ?
Pb Cl2 2.9998(5) 4_565 ?
Pb Cl3 3.1538(5) 3_565 ?
S O 1.5396(15) . ?
S C2 1.780(2) . ?
S C3 1.779(3) . ?
N1 C1 1.299(3) . ?
N1 H1AN 0.8800 . ?
N1 H1BN 0.8800 . ?
N2 C1 1.295(3) . ?
N2 H2AN 0.8800 . ?
N2 H2BN 0.8800 . ?
C1 H1 0.9500 . ?
C2 H2A 0.9800 . ?
C2 H2B 0.9800 . ?
C2 H2C 0.9800 . ?
C3 H3A 0.9800 . ?
C3 H3B 0.9800 . ?
C3 H3C 0.9800 . ?

loop_
_geom_torsion_atom_site_label_1
_geom_torsion_atom_site_label_2
_geom_torsion_atom_site_label_3
_geom_torsion_atom_site_label_4
_geom_torsion
_geom_torsion_site_symmetry_1
_geom_torsion_site_symmetry_2
_geom_torsion_site_symmetry_3
_geom_torsion_site_symmetry_4
_geom_torsion_publ_flag
C2 S O Pb -145.68(10) . . . . ?
C3 S O Pb 110.30(12) . . . . ?
Pb S O Pb -17.36(10) 3_565 . . . ?
C2 S O Pb -128.31(10) . . . 3_565 ?
C3 S O Pb 127.67(11) . . . 3_565 ?
Pb S O Pb 17.36(10) . . . 3_565 ?
Pb N1 C1 N2 152.1(2) 1_556 . . . ?
Pb N1 C1 N2 9.7(3) 3_666 . . . ?
Pb N1 C1 Pb -64.43(12) 1_556 . . 4_566 ?
Pb N1 C1 Pb 153.20(8) 3_666 . . 4_566 ?
Pb N1 C1 Pb -142.37(8) 3_666 . . 1_556 ?
Pb N2 C1 N1 -179.90(15) . . . . ?
Pb N2 C1 Pb 31.8(2) . . . 4_566 ?
Pb N2 C1 Pb -66.8(4) . . . 1_556 ?
O S C2 Pb 125.36(10) . . . 3_565 ?
C3 S C2 Pb -126.83(11) . . . 3_565 ?
Pb S C2 Pb 94.89(10) . . . 3_565 ?
O S C3 Pb 174.09(7) . . . 2 ?
C2 S C3 Pb 65.65(10) . . . 2 ?
Pb S C3 Pb -145.27(3) . . . 2 ?
Pb S C3 Pb -61.22(8) 3_565 . . 2 ?
O S C3 Pb -40.64(7) . . . . ?
C2 S C3 Pb -149.08(10) . . . . ?
Pb S C3 Pb 84.04(6) 3_565 . . . ?
O S C3 Pb -124.69(9) . . . 3_565 ?
C2 S C3 Pb 126.87(10) . . . 3_565 ?
Pb S C3 Pb -84.04(6) . . . 3_565 ?
